data_4135168
loop_
_publ_author_name
'Yan, Yong'
'Carrington, Elliot J.'
'P\'etuya, R\'emi'
'Whitehead, George F. S.'
'Verma, Ajay'
'Hylton, Rebecca K.'
'Tang, Chiu C.'
'Berry, Neil G.'
'Darling, George R.'
'Dyer, Matthew S.'
'Antypov, Dmytro'
'Katsoulidis, Alexandros P.'
'Rosseinsky, Matthew J.'

_publ_section_title
;
 Amino Acid Residues Determine the Response of Flexible Metal-Organic
 Frameworks to Guests.
;
_journal_name_full 'Journal of the American Chemical Society'
_journal_paper_doi 10.1021/jacs.0c03853
_journal_year 2020
_chemical_formula_moiety 'C6 H5 N3 O3 Zn, 0.58(C9 H12)'
_chemical_formula_sum 'C11.25 H12 N3 O3 Zn'
_chemical_formula_weight 302.61
_space_group_crystal_system trigonal
_space_group_IT_number 161
_space_group_name_Hall 'R 3 -2"c'
_space_group_name_H-M_alt 'R 3 c :H'
_atom_sites_solution_hydrogens geom
_audit_creation_date 2018-05-30
_audit_creation_method
;
Olex2 1.2
(compiled 2018.05.18 svn.r3508 for OlexSys, GUI svn.r5497)
;
_cell_angle_alpha 90
_cell_angle_beta 90
_cell_angle_gamma 120
_cell_formula_units_Z 18
_cell_length_a 26.5317(7)
_cell_length_b 26.5317(7)
_cell_length_c 10.1159(2)
_cell_measurement_reflns_used 11479
_cell_measurement_temperature 100
_cell_measurement_theta_max 27.4670
_cell_measurement_theta_min 3.0490
_cell_volume 6166.9(3)
_computing_cell_refinement 'CrysAlisPro 1.171.38.46 (Rigaku OD, 2015)'
_computing_data_collection 'CrysAlisPro 1.171.38.46 (Rigaku OD, 2015)'
_computing_data_reduction 'CrysAlisPro 1.171.38.46 (Rigaku OD, 2015)'
_computing_molecular_graphics 'Olex2 (Dolomanov et al., 2009)'
_computing_publication_material 'Olex2 (Dolomanov et al., 2009)'
_computing_structure_refinement 'ShelXL (Sheldrick, 2015)'
_diffrn_ambient_temperature 100
_diffrn_detector 'CCD plate'
_diffrn_measured_fraction_theta_full 0.999
_diffrn_measured_fraction_theta_max 0.999
_diffrn_measurement_details
;
List of Runs (angles in degrees, time in seconds):

  # Type    Start    End  Width  t~exp~   \w     \q     \k     \f   Frames
--------------------------------------------------------------------------
  1  \w   -110.00  15.00   1.00   15.00    --  -20.00 -68.00   0.00  125
  2  \w   -110.00  15.00   1.00   15.00    --  -20.00 -68.00 120.00  125
  3  \w   -110.00  15.00   1.00   15.00    --  -20.00 -68.00 240.00  125
  4  \w   -110.00  15.00   1.00   15.00    --  -20.00 -30.00  90.00  125
;
_diffrn_measurement_device 'abstract diffractometer'
_diffrn_measurement_device_type 'dtrek-CrysAlisPro-abstract goniometer imported rigaku-d*trek images'
_diffrn_measurement_method '\w scans'
_diffrn_orient_matrix_type 'CrysAlisPro convention (1999,Acta A55,543-557)'
_diffrn_orient_matrix_UB_11 -0.0192529000
_diffrn_orient_matrix_UB_12 0.0109150000
_diffrn_orient_matrix_UB_13 -0.0103164000
_diffrn_orient_matrix_UB_21 0.0239133000
_diffrn_orient_matrix_UB_22 0.0288453000
_diffrn_orient_matrix_UB_23 0.0004636000
_diffrn_orient_matrix_UB_31 0.0030404000
_diffrn_orient_matrix_UB_32 -0.0013988000
_diffrn_orient_matrix_UB_33 -0.0693476000
_diffrn_radiation_monochromator graphite
_diffrn_radiation_probe x-ray
_diffrn_radiation_type MoK\a
_diffrn_radiation_wavelength 0.71073
_diffrn_reflns_av_R_equivalents 0.0532
_diffrn_reflns_av_unetI/netI 0.0272
_diffrn_reflns_Laue_measured_fraction_full 0.999
_diffrn_reflns_Laue_measured_fraction_max 0.999
_diffrn_reflns_limit_h_max 34
_diffrn_reflns_limit_h_min -34
_diffrn_reflns_limit_k_max 34
_diffrn_reflns_limit_k_min -34
_diffrn_reflns_limit_l_max 13
_diffrn_reflns_limit_l_min -8
_diffrn_reflns_number 24557
_diffrn_reflns_point_group_measured_fraction_full 0.923
_diffrn_reflns_point_group_measured_fraction_max 0.895
_diffrn_reflns_theta_full 25.242
_diffrn_reflns_theta_max 27.476
_diffrn_reflns_theta_min 2.659
_diffrn_source 'fine-focus sealed X-ray tube'
_diffrn_source_type 'Enhance (Mo) X-ray Source'
_exptl_absorpt_coefficient_mu 1.796
_exptl_absorpt_correction_T_max 1.00000
_exptl_absorpt_correction_T_min 0.55562
_exptl_absorpt_correction_type multi-scan
_exptl_absorpt_process_details
;
CrysAlisPro 1.171.38.46 (Rigaku Oxford Diffraction, 2015)
Empirical absorption correction using spherical harmonics,
 implemented in SCALE3 ABSPACK scaling algorithm.
;
_exptl_crystal_colour white
_exptl_crystal_colour_primary white
_exptl_crystal_density_diffrn 1.467
_exptl_crystal_description needle
_exptl_crystal_F_000 2781
_exptl_crystal_preparation 'Solvent Exchnaged in Mesitylene'
_exptl_crystal_size_max 0.5
_exptl_crystal_size_mid 0.04
_exptl_crystal_size_min 0.04
_refine_diff_density_max 0.752
_refine_diff_density_min -0.374
_refine_diff_density_rms 0.106
_refine_ls_abs_structure_details
;
 Flack x determined using 1093 quotients [(I+)-(I-)]/[(I+)+(I-)]
 (Parsons, Flack and Wagner, Acta Cryst. B69 (2013) 249-259).
;
_refine_ls_abs_structure_Flack -0.022(12)
_refine_ls_extinction_method none
_refine_ls_goodness_of_fit_ref 1.037
_refine_ls_hydrogen_treatment mixed
_refine_ls_matrix_type full
_refine_ls_number_parameters 150
_refine_ls_number_reflns 2824
_refine_ls_number_restraints 87
_refine_ls_restrained_S_all 1.109
_refine_ls_R_factor_all 0.0470
_refine_ls_R_factor_gt 0.0446
_refine_ls_shift/su_max 0.006
_refine_ls_shift/su_mean 0.000
_refine_ls_structure_factor_coef Fsqd
_refine_ls_weighting_details 'w=1/[\s^2^(Fo^2^)+(0.0844P)^2^+19.8587P] where P=(Fo^2^+2Fc^2^)/3'
_refine_ls_weighting_scheme calc
_refine_ls_wR_factor_gt 0.1184
_refine_ls_wR_factor_ref 0.1198
_reflns_Friedel_coverage 0.781
_reflns_Friedel_fraction_full 0.846
_reflns_Friedel_fraction_max 0.789
_reflns_number_gt 2697
_reflns_number_total 2824
_reflns_threshold_expression 'I > 2\s(I)'
_cod_data_source_file ZnGlyPyr_Mesitylene_100K.cif
_cod_data_source_block ZnGlyPyr_Mesitylene_100K
_cod_original_sg_symbol_H-M 'R 3 c'
_cod_database_code 4135168
_shelx_shelxl_version_number 2014/7
_chemical_oxdiff_formula ZnC6H5N3O5
_shelx_space_group_comment
;
The symmetry employed for this shelxl refinement is uniquely defined
by the following loop, which should always be used as a source of
symmetry information in preference to the above space-group names.
They are only intended as comments.
;
_reflns_odcompleteness_completeness 99.94
_reflns_odcompleteness_iscentric 1
_reflns_odcompleteness_theta 27.42
_olex2_refinement_description
;
1. Fixed Uiso
 At 1.2 times of:
  All C(H) groups, All C(H,H) groups, All N(H) groups
2. Restrained distances
 C14B-C13B
 1.5 with sigma of 0.02
 C14B-C15B
 2.3 with sigma of 0.02
 C14B-C12B
 2.3 with sigma of 0.02
 C11B-C10B
 1.5 with sigma of 0.02
 C12B-C11B
 2.3 with sigma of 0.02
 C11B-C9B
 2.3 with sigma of 0.02
 C8B-C7B
 1.5 with sigma of 0.02
 C7B-C9B
 2.3 with sigma of 0.02
 C7B-C15B
 2.3 with sigma of 0.02
 C13A-C14A
 1.5 with sigma of 0.02
 C15A-C14A
 2.3 with sigma of 0.02
 C14A-C12A
 2.3 with sigma of 0.02
 C10A-C11A
 1.5 with sigma of 0.02
 C12A-C11A
 2.3 with sigma of 0.02
 C11A-C9A
 2.3 with sigma of 0.02
 C8A-C7A
 1.5 with sigma of 0.02
 C15A-C7A
 2.3 with sigma of 0.02
 C9A-C7A
 2.3 with sigma of 0.02
3. Restrained planarity
 C13B, C15B, C8B, C12B, C14B, C9B, C7B, C10B, C11B, C13B, C15B, C8B, C15B,
 C13B, C12B, C13B, C14B, C9B, C8B, C7B, C8B, C10B, C12B, C9B, C10B, C11B, C10B
 with sigma of 0.001
 C10A, C9A, C8A, C12A, C11A, C15A, C7A, C13A, C14A, C10A, C9A, C9A, C8A, C10A,
 C12A, C10A, C11A, C8A, C15A, C7A, C8A, C13A, C12A, C13A, C15A, C14A, C13A
 with sigma of 0.001
4. Rigid bond restraints
 O1, C6
 with sigma for 1-2 distances of 0.01 and sigma for 1-3 distances of 0.01
 C6, O2
 with sigma for 1-2 distances of 0.01 and sigma for 1-3 distances of 0.01
5. Uiso/Uaniso restraints and constraints
O1 \\sim C6: within 2A with sigma of 0.02 and sigma for terminal atoms of 0.04
C6 \\sim O2: within 2A with sigma of 0.02 and sigma for terminal atoms of 0.04
C5 \\sim C6: within 2A with sigma of 0.02 and sigma for terminal atoms of 0.04
Uiso(C11B) = Uiso(C15B) = Uiso(H15B) = Uiso(C13B) = Uiso(C8B) = Uiso(C12B) =
Uiso(C14B) = Uiso(C9B) = Uiso(C7B) = Uiso(H12B) = Uiso(C10B) = Uiso(H14D) =
Uiso(H14E) = Uiso(H14F) = Uiso(H9B) = Uiso(H7BA) = Uiso(H7BB) = Uiso(H7BC) =
Uiso(H11D) = Uiso(H11E) = Uiso(H11F) = Uiso(C15B) = Uiso(H15B) = Uiso(C13B) =
Uiso(C15B) = Uiso(C8B) = Uiso(C15B) = Uiso(C13B) = Uiso(C12B) = Uiso(C13B) =
Uiso(C14B) = Uiso(C9B) = Uiso(C8B) = Uiso(C7B) = Uiso(C8B) = Uiso(C12B) =
Uiso(H12B) = Uiso(C10B) = Uiso(C12B) = Uiso(C14B) = Uiso(H14D) = Uiso(C14B) =
Uiso(H14E) = Uiso(C14B) = Uiso(H14F) = Uiso(C9B) = Uiso(C10B) = Uiso(C9B) =
Uiso(H9B) = Uiso(C7B) = Uiso(H7BA) = Uiso(C7B) = Uiso(H7BB) = Uiso(C7B) =
Uiso(H7BC) = Uiso(C11B) = Uiso(C10B) = Uiso(C11B) = Uiso(H11D) = Uiso(C11B) =
Uiso(H11E) = Uiso(C11B) = Uiso(H11F)
Uiso(C10A) = Uiso(C9A) = Uiso(H9A) = Uiso(C8A) = Uiso(C12A) = Uiso(C11A) =
Uiso(C15A) = Uiso(C7A) = Uiso(H12A) = Uiso(C13A) = Uiso(H11A) = Uiso(H11B) =
Uiso(H11C) = Uiso(H15A) = Uiso(H7AA) = Uiso(H7AB) = Uiso(H7AC) = Uiso(C14A) =
Uiso(H14A) = Uiso(H14B) = Uiso(H14C) = Uiso(C9A) = Uiso(H9A) = Uiso(C10A) =
Uiso(C9A) = Uiso(C9A) = Uiso(C8A) = Uiso(C10A) = Uiso(C12A) = Uiso(C10A) =
Uiso(C11A) = Uiso(C8A) = Uiso(C15A) = Uiso(C7A) = Uiso(C8A) = Uiso(C12A) =
Uiso(H12A) = Uiso(C13A) = Uiso(C12A) = Uiso(C11A) = Uiso(H11A) = Uiso(C11A) =
Uiso(H11B) = Uiso(C11A) = Uiso(H11C) = Uiso(C13A) = Uiso(C15A) = Uiso(C15A) =
Uiso(H15A) = Uiso(C7A) = Uiso(H7AA) = Uiso(C7A) = Uiso(H7AB) = Uiso(C7A) =
Uiso(H7AC) = Uiso(C14A) = Uiso(C13A) = Uiso(C14A) = Uiso(H14A) = Uiso(C14A) =
Uiso(H14B) = Uiso(C14A) = Uiso(H14C)
6. Others
 Fixed Sof: C9A(0.33333) H9A(0.33333) C10A(0.33333) C12A(0.33333)
 H12A(0.33333) C13A(0.33333) C15A(0.33333) H15A(0.33333) C8A(0.33333)
 C11A(0.33333) H11A(0.33333) H11B(0.33333) H11C(0.33333) C14A(0.33333)
 H14A(0.33333) H14B(0.33333) H14C(0.33333) C7A(0.33333) H7AA(0.33333)
 H7AB(0.33333) H7AC(0.33333) C15B(0.25) H15B(0.25) C13B(0.25) C12B(0.25)
 H12B(0.25) C10B(0.25) C9B(0.25) H9B(0.25) C8B(0.25) C7B(0.25) H7BA(0.25)
 H7BB(0.25) H7BC(0.25) C11B(0.25) H11D(0.25) H11E(0.25) H11F(0.25) C14B(0.25)
 H14D(0.25) H14E(0.25) H14F(0.25)
7.a Secondary CH2 refined with riding coordinates:
 C5(H5A,H5B)
7.b Me refined with riding coordinates:
 C11A(H11A,H11B,H11C), C14A(H14A,H14B,H14C), C7A(H7AA,H7AB,H7AC), C7B(H7BA,
 H7BB,H7BC), C11B(H11D,H11E,H11F), C14B(H14D,H14E,H14F)
7.c Aromatic/amide H refined with riding coordinates:
 N3(H3), C1(H1), C3(H3A), C9A(H9A), C12A(H12A), C15A(H15A), C15B(H15B),
 C12B(H12B), C9B(H9B)
7.d Fitted hexagon refined as free rotating group:
 C9A(C10A,C12A,C13A,C15A,C8A), C15B(C13B,C12B,C10B,C9B,C8B)
;
_olex2_submission_special_instructions 'No special instructions were received'
_oxdiff_exptl_absorpt_empirical_details
;
Empirical correction (ABSPACK) includes:
- Absorption correction using spherical harmonics
- Frame scaling
- Detector area scaling
;
_oxdiff_exptl_absorpt_empirical_full_max 1.612
_oxdiff_exptl_absorpt_empirical_full_min 0.692

loop_
_space_group_symop_operation_xyz
'x, y, z'
'-y, x-y, z'
'-x+y, -x, z'
'-y, -x, z+1/2'
'-x+y, y, z+1/2'
'x, x-y, z+1/2'
'x+2/3, y+1/3, z+1/3'
'-y+2/3, x-y+1/3, z+1/3'
'-x+y+2/3, -x+1/3, z+1/3'
'-y+2/3, -x+1/3, z+5/6'
'-x+y+2/3, y+1/3, z+5/6'
'x+2/3, x-y+1/3, z+5/6'
'x+1/3, y+2/3, z+2/3'
'-y+1/3, x-y+2/3, z+2/3'
'-x+y+1/3, -x+2/3, z+2/3'
'-y+1/3, -x+2/3, z+7/6'
'-x+y+1/3, y+2/3, z+7/6'
'x+1/3, x-y+2/3, z+7/6'

loop_
_atom_site_label
_atom_site_type_symbol
_atom_site_fract_x
_atom_site_fract_y
_atom_site_fract_z
_atom_site_U_iso_or_equiv
_atom_site_adp_type
_atom_site_occupancy
_atom_site_site_symmetry_order
_atom_site_calc_flag
_atom_site_refinement_flags_posn
_atom_site_refinement_flags_adp
_atom_site_refinement_flags_occupancy
_atom_site_disorder_assembly
_atom_site_disorder_group
Zn1 Zn -0.35230(3) -0.32397(3) -0.6752(17) 0.0171(2) Uani 1 1 d . . . . .
O3 O -0.5579(2) -0.4434(2) -0.2384(17) 0.0270(10) Uani 1 1 d . . . . .
O2 O -0.68009(19) -0.59798(19) -0.3146(17) 0.0206(9) Uani 1 1 d . U . . .
N3 N -0.5855(2) -0.4604(2) -0.4525(17) 0.0187(10) Uani 1 1 d . . . . .
H3 H -0.5765 -0.4500 -0.5336 0.022 Uiso 1 1 calc R . . . .
O1 O -0.62126(19) -0.57696(18) -0.4886(17) 0.0217(9) Uani 1 1 d . U . . .
N2 N -0.4046(2) -0.3506(2) -0.5220(17) 0.0186(10) Uani 1 1 d . . . . .
N1 N -0.3879(2) -0.3490(2) -0.3941(17) 0.0199(10) Uani 1 1 d . . . . .
C6 C -0.6481(2) -0.5639(3) -0.4054(18) 0.0173(11) Uani 1 1 d . U . . .
C1 C -0.4356(3) -0.3769(3) -0.3204(18) 0.0228(13) Uani 1 1 d . . . . .
H1 H -0.4361 -0.3822 -0.2294 0.027 Uiso 1 1 calc R . . . .
C3 C -0.4622(3) -0.3796(3) -0.5267(18) 0.0199(12) Uani 1 1 d . . . . .
H3A H -0.4843 -0.3871 -0.6031 0.024 Uiso 1 1 calc R . . . .
C5 C -0.6441(3) -0.5056(3) -0.4191(18) 0.0210(12) Uani 1 1 d . U . . .
H5A H -0.6707 -0.5077 -0.4875 0.025 Uiso 1 1 calc R . . . .
H5B H -0.6557 -0.4957 -0.3366 0.025 Uiso 1 1 calc R . . . .
C4 C -0.5452(3) -0.4347(3) -0.3577(17) 0.0208(12) Uani 1 1 d . . . . .
C2 C -0.4846(3) -0.3971(3) -0.3997(18) 0.0211(12) Uani 1 1 d . . . . .
C9A C -0.7355(4) -0.5187(5) 0.114(3) 0.097(5) Uiso 0.3333 1 d D . P A -1
H9A H -0.7180 -0.4964 0.1893 0.097(5) Uiso 0.3333 1 calc R . P A -1
C10A C -0.7239(4) -0.4925(5) -0.009(3) 0.097(5) Uiso 0.3333 1 d DG . P A -1
C12A C -0.7500(5) -0.5259(8) -0.121(2) 0.097(5) Uiso 0.3333 1 d DG . P A -1
H12A H -0.7422 -0.5083 -0.2041 0.097(5) Uiso 0.3333 1 calc R . P A -1
C13A C -0.7876(5) -0.5855(8) -0.109(2) 0.097(5) Uiso 0.3333 1 d DG . P A -1
C15A C -0.7992(4) -0.6117(5) 0.014(3) 0.097(5) Uiso 0.3333 1 d DG . P A -1
H15A H -0.8244 -0.6515 0.0223 0.097(5) Uiso 0.3333 1 calc R . P A -1
C8A C -0.7731(4) -0.5783(5) 0.126(2) 0.097(5) Uiso 0.3333 1 d DG . P A -1
C11A C -0.6865(6) -0.4336(7) -0.018(4) 0.097(5) Uiso 0.3333 1 d D . P A -1
H11A H -0.6828 -0.4218 -0.1090 0.097(5) Uiso 0.3333 1 calc R . P A -1
H11B H -0.7017 -0.4135 0.0326 0.097(5) Uiso 0.3333 1 calc R . P A -1
H11C H -0.6491 -0.4244 0.0158 0.097(5) Uiso 0.3333 1 calc R . P A -1
C14A C -0.8145(6) -0.6206(9) -0.213(3) 0.097(5) Uiso 0.3333 1 d D . P A -1
H14A H -0.8383 -0.6598 -0.1820 0.097(5) Uiso 0.3333 1 calc R . P A -1
H14B H -0.8385 -0.6081 -0.2567 0.097(5) Uiso 0.3333 1 calc R . P A -1
H14C H -0.7859 -0.6190 -0.2734 0.097(5) Uiso 0.3333 1 calc R . P A -1
C7A C -0.7845(6) -0.6040(9) 0.247(3) 0.097(5) Uiso 0.3333 1 d D . P A -1
H7AA H -0.7633 -0.5752 0.3134 0.097(5) Uiso 0.3333 1 calc R . P A -1
H7AB H -0.8255 -0.6221 0.2650 0.097(5) Uiso 0.3333 1 calc R . P A -1
H7AC H -0.7729 -0.6330 0.2482 0.097(5) Uiso 0.3333 1 calc R . P A -1
C15B C -0.7883(4) -0.5191(7) -0.4021(8) 0.116(8) Uiso 0.25 1 d D . P B -2
H15B H -0.8094 -0.5396 -0.4761 0.116(8) Uiso 0.25 1 calc R . P B -2
C13B C -0.7881(5) -0.5489(7) -0.2893(12) 0.116(8) Uiso 0.25 1 d DG . P B -2
C12B C -0.7566(6) -0.5182(9) -0.1787(9) 0.116(8) Uiso 0.25 1 d DG . P B -2
H12B H -0.7565 -0.5382 -0.1032 0.116(8) Uiso 0.25 1 calc R . P B -2
C10B C -0.7255(6) -0.4578(9) -0.1808(12) 0.116(8) Uiso 0.25 1 d DG . P B -2
C9B C -0.7257(5) -0.4279(7) -0.2935(17) 0.116(8) Uiso 0.25 1 d DG . P B -2
H9B H -0.7048 -0.3875 -0.2949 0.116(8) Uiso 0.25 1 calc R . P B -2
C8B C -0.7571(5) -0.4586(7) -0.4042(12) 0.116(8) Uiso 0.25 1 d DG . P B -2
C7B C -0.7562(7) -0.4277(10) -0.512(2) 0.116(8) Uiso 0.25 1 d D . P B -2
H7BA H -0.7795 -0.4539 -0.5811 0.116(8) Uiso 0.25 1 calc R . P B -2
H7BB H -0.7715 -0.4028 -0.4894 0.116(8) Uiso 0.25 1 calc R . P B -2
H7BC H -0.7168 -0.4044 -0.5428 0.116(8) Uiso 0.25 1 calc R . P B -2
C11B C -0.6942(7) -0.4263(11) -0.074(2) 0.116(8) Uiso 0.25 1 d D . P B -2
H11D H -0.6979 -0.4523 -0.0041 0.116(8) Uiso 0.25 1 calc R . P B -2
H11E H -0.6540 -0.4030 -0.0985 0.116(8) Uiso 0.25 1 calc R . P B -2
H11F H -0.7087 -0.4015 -0.0451 0.116(8) Uiso 0.25 1 calc R . P B -2
C14B C -0.8192(6) -0.6083(9) -0.290(3) 0.116(8) Uiso 0.25 1 d D . P B -2
H14D H -0.8151 -0.6229 -0.2067 0.116(8) Uiso 0.25 1 calc R . P B -2
H14E H -0.8595 -0.6211 -0.3061 0.116(8) Uiso 0.25 1 calc R . P B -2
H14F H -0.8048 -0.6226 -0.3594 0.116(8) Uiso 0.25 1 calc R . P B -2

loop_
_atom_site_aniso_label
_atom_site_aniso_U_11
_atom_site_aniso_U_22
_atom_site_aniso_U_33
_atom_site_aniso_U_23
_atom_site_aniso_U_13
_atom_site_aniso_U_12
Zn1 0.0211(3) 0.0221(4) 0.0074(3) -0.0004(3) 0.0001(3) 0.0102(3)
O3 0.028(2) 0.036(3) 0.010(2) 0.0024(19) 0.0030(18) 0.0111(19)
O2 0.026(2) 0.028(2) 0.008(2) 0.0040(16) 0.0008(17) 0.0131(18)
N3 0.021(2) 0.019(2) 0.012(3) 0.0011(19) 0.0011(18) 0.0071(19)
O1 0.031(2) 0.024(2) 0.013(2) 0.0022(17) 0.0043(17) 0.0154(18)
N2 0.021(2) 0.025(3) 0.008(2) 0.0002(19) 0.0022(19) 0.010(2)
N1 0.024(3) 0.028(3) 0.005(2) 0.0009(19) 0.001(2) 0.012(2)
C6 0.018(2) 0.024(3) 0.007(3) 0.000(2) -0.004(2) 0.009(2)
C1 0.027(3) 0.027(3) 0.011(3) 0.005(2) 0.002(2) 0.010(2)
C3 0.020(3) 0.026(3) 0.010(3) 0.000(2) 0.000(2) 0.009(2)
C5 0.019(3) 0.024(3) 0.017(3) 0.001(2) 0.002(2) 0.009(2)
C4 0.029(3) 0.024(3) 0.010(3) 0.000(2) -0.002(2) 0.014(2)
C2 0.025(3) 0.026(3) 0.011(3) -0.002(2) -0.002(2) 0.012(2)

loop_
_atom_type_symbol
_atom_type_description
_atom_type_scat_dispersion_real
_atom_type_scat_dispersion_imag
_atom_type_scat_source
C C 0.0033 0.0016 'International Tables Vol C Tables 4.2.6.8 and 6.1.1.4'
H H 0.0000 0.0000 'International Tables Vol C Tables 4.2.6.8 and 6.1.1.4'
N N 0.0061 0.0033 'International Tables Vol C Tables 4.2.6.8 and 6.1.1.4'
O O 0.0106 0.0060 'International Tables Vol C Tables 4.2.6.8 and 6.1.1.4'
Zn Zn 0.2839 1.4301 'International Tables Vol C Tables 4.2.6.8 and 6.1.1.4'

loop_
_geom_angle_atom_site_label_1
_geom_angle_atom_site_label_2
_geom_angle_atom_site_label_3
_geom_angle
_geom_angle_site_symmetry_1
_geom_angle_site_symmetry_3
_geom_angle_publ_flag
O2 Zn1 N1 112.51(19) 4_444 14_444 ?
O1 Zn1 O2 104.32(17) 11_454 4_444 ?
O1 Zn1 N2 112.25(19) 11_454 . ?
O1 Zn1 N1 108.0(2) 11_454 14_444 ?
N2 Zn1 O2 102.32(19) . 4_444 ?
N2 Zn1 N1 116.8(2) . 14_444 ?
C6 O2 Zn1 138.8(4) . 4_445 ?
C5 N3 H3 119.8 . . ?
C4 N3 H3 119.8 . . ?
C4 N3 C5 120.4(5) . . ?
C6 O1 Zn1 120.9(4) . 17_444 ?
N1 N2 Zn1 125.4(4) . . ?
C3 N2 Zn1 125.7(4) . . ?
C3 N2 N1 108.4(5) . . ?
N2 N1 Zn1 122.4(4) . 9_445 ?
C1 N1 Zn1 129.3(4) . 9_445 ?
C1 N1 N2 108.1(5) . . ?
O2 C6 C5 118.5(5) . . ?
O1 C6 O2 123.9(6) . . ?
O1 C6 C5 117.6(5) . . ?
N1 C1 H1 125.1 . . ?
N1 C1 C2 109.8(6) . . ?
C2 C1 H1 125.1 . . ?
N2 C3 H3A 125.2 . . ?
N2 C3 C2 109.6(5) . . ?
C2 C3 H3A 125.2 . . ?
N3 C5 C6 111.6(5) . . ?
N3 C5 H5A 109.3 . . ?
N3 C5 H5B 109.3 . . ?
C6 C5 H5A 109.3 . . ?
C6 C5 H5B 109.3 . . ?
H5A C5 H5B 108.0 . . ?
O3 C4 N3 121.7(6) . . ?
O3 C4 C2 120.7(6) . . ?
N3 C4 C2 117.5(5) . . ?
C1 C2 C3 104.1(6) . . ?
C1 C2 C4 126.3(6) . . ?
C3 C2 C4 129.2(6) . . ?
C10A C9A H9A 120.0 . . ?
C10A C9A C8A 120.0 . . ?
C8A C9A H9A 120.0 . . ?
C9A C10A C12A 120.0 . . ?
C11A C10A C9A 118.8(14) . . ?
C11A C10A C12A 121.2(14) . . ?
C10A C12A H12A 120.0 . . ?
C13A C12A C10A 120.0 . . ?
C13A C12A H12A 120.0 . . ?
C12A C13A C15A 120.0 . . ?
C14A C13A C12A 123.5(13) . . ?
C14A C13A C15A 116.5(13) . . ?
C13A C15A H15A 120.0 . . ?
C13A C15A C8A 120.0 . . ?
C8A C15A H15A 120.0 . . ?
C15A C8A C9A 120.0 . . ?
C7A C8A C9A 120.2(10) . . ?
C7A C8A C15A 119.8(10) . . ?
C10A C11A H11A 109.5 . . ?
C10A C11A H11B 109.5 . . ?
C10A C11A H11C 109.5 . . ?
H11A C11A H11B 109.5 . . ?
H11A C11A H11C 109.5 . . ?
H11B C11A H11C 109.5 . . ?
C13A C14A H14A 109.5 . . ?
C13A C14A H14B 109.5 . . ?
C13A C14A H14C 109.5 . . ?
H14A C14A H14B 109.5 . . ?
H14A C14A H14C 109.5 . . ?
H14B C14A H14C 109.5 . . ?
C8A C7A H7AA 109.5 . . ?
C8A C7A H7AB 109.5 . . ?
C8A C7A H7AC 109.5 . . ?
H7AA C7A H7AB 109.5 . . ?
H7AA C7A H7AC 109.5 . . ?
H7AB C7A H7AC 109.5 . . ?
C13B C15B H15B 120.0 . . ?
C13B C15B C8B 120.0 . . ?
C8B C15B H15B 120.0 . . ?
C15B C13B C12B 120.0 . . ?
C14B C13B C15B 118.5(13) . . ?
C14B C13B C12B 121.5(13) . . ?
C13B C12B H12B 120.0 . . ?
C10B C12B C13B 120.0 . . ?
C10B C12B H12B 120.0 . . ?
C9B C10B C12B 120.0 . . ?
C11B C10B C12B 121.6(14) . . ?
C11B C10B C9B 118.4(14) . . ?
C10B C9B H9B 120.0 . . ?
C10B C9B C8B 120.0 . . ?
C8B C9B H9B 120.0 . . ?
C9B C8B C15B 120.0 . . ?
C7B C8B C15B 122.0(11) . . ?
C7B C8B C9B 118.0(11) . . ?
C8B C7B H7BA 109.5 . . ?
C8B C7B H7BB 109.5 . . ?
C8B C7B H7BC 109.5 . . ?
H7BA C7B H7BB 109.5 . . ?
H7BA C7B H7BC 109.5 . . ?
H7BB C7B H7BC 109.5 . . ?
C10B C11B H11D 109.5 . . ?
C10B C11B H11E 109.5 . . ?
C10B C11B H11F 109.5 . . ?
H11D C11B H11E 109.5 . . ?
H11D C11B H11F 109.5 . . ?
H11E C11B H11F 109.5 . . ?
C13B C14B H14D 109.5 . . ?
C13B C14B H14E 109.5 . . ?
C13B C14B H14F 109.5 . . ?
H14D C14B H14E 109.5 . . ?
H14D C14B H14F 109.5 . . ?
H14E C14B H14F 109.5 . . ?

loop_
_geom_bond_atom_site_label_1
_geom_bond_atom_site_label_2
_geom_bond_distance
_geom_bond_site_symmetry_2
_geom_bond_publ_flag
Zn1 O2 1.971(4) 4_444 ?
Zn1 O1 1.955(4) 11_454 ?
Zn1 N2 1.961(5) . ?
Zn1 N1 1.985(5) 14_444 ?
O3 C4 1.243(8) . ?
O2 Zn1 1.971(4) 4_445 ?
O2 C6 1.270(7) . ?
N3 H3 0.8600 . ?
N3 C5 1.451(8) . ?
N3 C4 1.341(8) . ?
O1 Zn1 1.955(4) 17_444 ?
O1 C6 1.257(7) . ?
N2 N1 1.360(7) . ?
N2 C3 1.325(8) . ?
N1 Zn1 1.985(5) 9_445 ?
N1 C1 1.331(8) . ?
C6 C5 1.504(8) . ?
C1 H1 0.9300 . ?
C1 C2 1.387(9) . ?
C3 H3A 0.9300 . ?
C3 C2 1.395(9) . ?
C5 H5A 0.9700 . ?
C5 H5B 0.9700 . ?
C4 C2 1.468(9) . ?
C9A H9A 0.9300 . ?
C9A C10A 1.3900 . ?
C9A C8A 1.3900 . ?
C10A C12A 1.3900 . ?
C10A C11A 1.372(14) . ?
C12A H12A 0.9300 . ?
C12A C13A 1.3900 . ?
C13A C15A 1.3900 . ?
C13A C14A 1.344(16) . ?
C15A H15A 0.9300 . ?
C15A C8A 1.3900 . ?
C8A C7A 1.358(17) . ?
C11A H11A 0.9600 . ?
C11A H11B 0.9600 . ?
C11A H11C 0.9600 . ?
C14A H14A 0.9600 . ?
C14A H14B 0.9600 . ?
C14A H14C 0.9600 . ?
C7A H7AA 0.9600 . ?
C7A H7AB 0.9600 . ?
C7A H7AC 0.9600 . ?
C15B H15B 0.9300 . ?
C15B C13B 1.3900 . ?
C15B C8B 1.3900 . ?
C13B C12B 1.3900 . ?
C13B C14B 1.366(16) . ?
C12B H12B 0.9300 . ?
C12B C10B 1.3900 . ?
C10B C9B 1.3900 . ?
C10B C11B 1.361(16) . ?
C9B H9B 0.9300 . ?
C9B C8B 1.3900 . ?
C8B C7B 1.360(17) . ?
C7B H7BA 0.9600 . ?
C7B H7BB 0.9600 . ?
C7B H7BC 0.9600 . ?
C11B H11D 0.9600 . ?
C11B H11E 0.9600 . ?
C11B H11F 0.9600 . ?
C14B H14D 0.9600 . ?
C14B H14E 0.9600 . ?
C14B H14F 0.9600 . ?
